data_7025998
loop_
_publ_author_name
'Rodriguez-Douton, Maria Jesus'
'Cornia, Andrea'
'Sessoli, Roberta'
'Sorace, Lorenzo'
'Barra, Anne-Laure'

_publ_section_title
;
 Introduction of ester and amido functions in tetrairon(III)
 single-molecule magnets: synthesis and physical characterization.
;
_journal_issue 25
_journal_name_full 'Dalton transactions (Cambridge, England : 2003)'
_journal_page_first 5851
_journal_page_last 5859
_journal_paper_doi 10.1039/c0dt00111b
_journal_volume 39
_journal_year 2010
_chemical_compound_source synthesis
_chemical_formula_iupac '[Fe4(C11H19O2)6(C9H16NO4)2].(C4H10O).4(CH3OH)'
_chemical_formula_moiety 'C84 H146 Fe4 N2 O20, C4 H10 O, C H4 O, C H4 O, C H4 O, C H4 O'
_chemical_formula_sum 'C92 H172 Fe4 N2 O25'
_chemical_formula_weight 1929.72
_chemical_name_common fe4amideC5
_chemical_name_systematic
;
?
;
_space_group_IT_number 15
_symmetry_cell_setting monoclinic
_symmetry_space_group_name_Hall '-C 2yc'
_symmetry_space_group_name_H-M 'C 1 2/c 1'
_atom_sites_solution_hydrogens geom
_atom_sites_solution_primary direct
_atom_sites_solution_secondary difmap
_audit_creation_method SHELXL-97
_cell_angle_alpha 90.00
_cell_angle_beta 122.8370(10)
_cell_angle_gamma 90.00
_cell_formula_units_Z 4
_cell_length_a 28.0304(7)
_cell_length_b 16.4200(5)
_cell_length_c 28.2307(7)
_cell_measurement_reflns_used 6541
_cell_measurement_temperature 120(2)
_cell_measurement_theta_max 25.21
_cell_measurement_theta_min 2.88
_cell_volume 10917.3(5)
_computing_cell_refinement 'Bruker-Nonius X8APEX package'
_computing_data_collection 'Bruker-Nonius X8APEX package'
_computing_data_reduction 'Bruker-Nonius X8APEX package'
_computing_molecular_graphics 'ORTEP3 (Farrugia, 1997)'
_computing_publication_material 'WINGX v1.70.01 (Farrugia, 1999)'
_computing_structure_refinement 'SHELXL-97 (Sheldrick, 1997)'
_computing_structure_solution 'SIR92 (Altomare, 1993)'
_diffrn_ambient_temperature 120(2)
_diffrn_detector_area_resol_mean 66
_diffrn_measured_fraction_theta_full 0.993
_diffrn_measured_fraction_theta_max 0.993
_diffrn_measurement_device_type 'Bruker X8APEX four-circle diffractometer'
_diffrn_measurement_method 'phi and omega scans'
_diffrn_radiation_monochromator graphite
_diffrn_radiation_source 'fine-focus sealed tube'
_diffrn_radiation_type MoK\a
_diffrn_radiation_wavelength 0.71073
_diffrn_reflns_av_R_equivalents 0.0325
_diffrn_reflns_av_sigmaI/netI 0.0319
_diffrn_reflns_limit_h_max 34
_diffrn_reflns_limit_h_min -33
_diffrn_reflns_limit_k_max 20
_diffrn_reflns_limit_k_min -19
_diffrn_reflns_limit_l_max 34
_diffrn_reflns_limit_l_min -34
_diffrn_reflns_number 46847
_diffrn_reflns_theta_full 26.03
_diffrn_reflns_theta_max 26.03
_diffrn_reflns_theta_min 2.55
_diffrn_standards_decay_% 'not measured'
_diffrn_standards_interval_count 'not measured'
_diffrn_standards_interval_time 'not measured'
_diffrn_standards_number 'not measured'
_exptl_absorpt_coefficient_mu 0.585
_exptl_absorpt_correction_T_max 0.9331
_exptl_absorpt_correction_T_min 0.7584
_exptl_absorpt_correction_type multi-scan
_exptl_absorpt_process_details
;
SADABS - Bruker Nonius area detector scaling
and absorption correction - V2.10'
;
_exptl_crystal_colour yellow-orange
_exptl_crystal_density_diffrn 1.174
_exptl_crystal_density_method 'not measured'
_exptl_crystal_description prisms
_exptl_crystal_F_000 4168
_exptl_crystal_size_max 0.50
_exptl_crystal_size_mid 0.40
_exptl_crystal_size_min 0.12
_refine_diff_density_max 0.852
_refine_diff_density_min -0.547
_refine_diff_density_rms 0.071
_refine_ls_extinction_method none
_refine_ls_goodness_of_fit_ref 1.061
_refine_ls_hydrogen_treatment constr
_refine_ls_matrix_type full
_refine_ls_number_parameters 573
_refine_ls_number_reflns 10696
_refine_ls_number_restraints 31
_refine_ls_restrained_S_all 1.065
_refine_ls_R_factor_all 0.0852
_refine_ls_R_factor_gt 0.0633
_refine_ls_shift/su_max 0.005
_refine_ls_shift/su_mean 0.000
_refine_ls_structure_factor_coef Fsqd
_refine_ls_weighting_details 'calc w=1/[\s^2^(Fo^2^)+(0.0725P)^2^+41.2189P] where P=(Fo^2^+2Fc^2^)/3'
_refine_ls_weighting_scheme calc
_refine_ls_wR_factor_gt 0.1641
_refine_ls_wR_factor_ref 0.1779
_reflns_number_gt 8136
_reflns_number_total 10696
_reflns_threshold_expression >2sigma(I)
_cod_data_source_file c0dt00111b.txt
_cod_data_source_block fe4amidec5_3
_cod_original_sg_symbol_H-M C2/c
_cod_database_code 7025998

loop_
_symmetry_equiv_pos_as_xyz
'x, y, z'
'-x, y, -z+1/2'
'x+1/2, y+1/2, z'
'-x+1/2, y+1/2, -z+1/2'
'-x, -y, -z'
'x, -y, z-1/2'
'-x+1/2, -y+1/2, -z'
'x+1/2, -y+1/2, z-1/2'

loop_
_atom_site_label
_atom_site_type_symbol
_atom_site_fract_x
_atom_site_fract_y
_atom_site_fract_z
_atom_site_U_iso_or_equiv
_atom_site_adp_type
_atom_site_occupancy
_atom_site_symmetry_multiplicity
_atom_site_calc_flag
_atom_site_refinement_flags
_atom_site_disorder_assembly
_atom_site_disorder_group
Fe1 Fe 0.0000 0.26910(4) 0.7500 0.02901(17) Uani 1 2 d S . .
Fe2 Fe 0.0000 0.45662(5) 0.7500 0.0482(2) Uani 1 2 d S . .
Fe3 Fe 0.03073(2) 0.17840(3) 0.67451(2) 0.03374(15) Uani 1 1 d . . .
O1 O 0.05273(10) 0.36325(15) 0.77521(9) 0.0364(5) Uani 1 1 d . . .
O2 O 0.03031(9) 0.24503(14) 0.83066(9) 0.0318(5) Uani 1 1 d . . .
O3 O 0.06020(9) 0.20010(15) 0.75469(9) 0.0321(5) Uani 1 1 d . . .
O4 O -0.06112(15) 0.5377(2) 0.72937(15) 0.0736(10) Uani 1 1 d . B .
O5 O 0.01829(13) 0.46796(19) 0.82884(12) 0.0608(8) Uani 1 1 d . A .
O6 O -0.00289(10) 0.17746(18) 0.59147(10) 0.0441(6) Uani 1 1 d . C .
O7 O 0.08210(10) 0.26589(16) 0.67683(10) 0.0402(6) Uani 1 1 d . C .
O8 O -0.01561(10) 0.07867(16) 0.66240(10) 0.0384(6) Uani 1 1 d . . .
O9 O 0.09366(10) 0.10127(17) 0.69342(11) 0.0447(6) Uani 1 1 d . . .
C1 C 0.10816(15) 0.3568(2) 0.82386(15) 0.0410(8) Uani 1 1 d . D .
H1A H 0.1111 0.3914 0.8541 0.049 Uiso 1 1 calc R . .
H1B H 0.1357 0.3775 0.8151 0.049 Uiso 1 1 calc R . .
C2 C 0.08963(14) 0.2392(2) 0.87023(14) 0.0372(8) Uani 1 1 d . D .
H2A H 0.0997 0.1818 0.8825 0.045 Uiso 1 1 calc R . .
H2B H 0.1001 0.2723 0.9038 0.045 Uiso 1 1 calc R . .
C3 C 0.11785(14) 0.2118(2) 0.79912(14) 0.0397(8) Uani 1 1 d . D .
H3A H 0.1390 0.2353 0.7835 0.048 Uiso 1 1 calc R . .
H3B H 0.1350 0.1584 0.8161 0.048 Uiso 1 1 calc R . .
C4 C -0.0695(2) 0.5847(3) 0.7592(3) 0.0766(16) Uani 1 1 d . . .
C5 C -0.0385(3) 0.5799(4) 0.8174(3) 0.091(2) Uani 1 1 d . A .
H5 H -0.0463 0.6193 0.8369 0.110 Uiso 1 1 calc R . .
C6 C 0.0031(2) 0.5224(3) 0.8496(2) 0.0712(14) Uani 1 1 d . . .
C7 C 0.01740(16) 0.2036(3) 0.56407(16) 0.0469(10) Uani 1 1 d . . .
C8 C 0.06414(19) 0.2534(3) 0.58629(17) 0.0594(13) Uani 1 1 d . C .
H8 H 0.0769 0.2680 0.5624 0.071 Uiso 1 1 calc R . .
C9 C 0.09429(15) 0.2843(3) 0.64102(15) 0.0420(9) Uani 1 1 d . . .
C10 C -0.00573(14) 0.0039(2) 0.65939(13) 0.0357(8) Uani 1 1 d . . .
C11 C 0.04646(15) -0.0243(2) 0.67075(16) 0.0425(9) Uani 1 1 d . . .
H11 H 0.0499 -0.0807 0.6657 0.051 Uiso 1 1 calc R . .
C12 C 0.09403(15) 0.0250(3) 0.68906(14) 0.0402(9) Uani 1 1 d . . .
C13 C 0.0343(3) 0.5181(5) 0.9146(2) 0.097(2) Uani 0.511(7) 1 d PD A 3
C14 C 0.0051(6) 0.5726(9) 0.9345(6) 0.0991(12) Uiso 0.511(7) 1 d PD A 3
H14A H -0.0353 0.5585 0.9144 0.149 Uiso 0.511(7) 1 calc PR A 3
H14B H 0.0092 0.6296 0.9269 0.149 Uiso 0.511(7) 1 calc PR A 3
H14C H 0.0225 0.5650 0.9751 0.149 Uiso 0.511(7) 1 calc PR A 3
C15 C 0.0313(6) 0.4238(8) 0.9303(6) 0.0991(12) Uiso 0.511(7) 1 d PD A 3
H15A H -0.0083 0.4089 0.9153 0.149 Uiso 0.511(7) 1 calc PR A 3
H15B H 0.0537 0.4172 0.9714 0.149 Uiso 0.511(7) 1 calc PR A 3
H15C H 0.0467 0.3885 0.9137 0.149 Uiso 0.511(7) 1 calc PR A 3
C16 C 0.0961(5) 0.5282(9) 0.9404(6) 0.0991(12) Uiso 0.511(7) 1 d PD A 3
H16A H 0.1158 0.5249 0.9815 0.149 Uiso 0.511(7) 1 calc PR A 3
H16B H 0.1035 0.5813 0.9298 0.149 Uiso 0.511(7) 1 calc PR A 3
H16C H 0.1100 0.4849 0.9269 0.149 Uiso 0.511(7) 1 calc PR A 3
C13A C 0.0343(3) 0.5181(5) 0.9146(2) 0.097(2) Uani 0.489(7) 1 d PD A 4
C14A C -0.0046(6) 0.5259(10) 0.9374(6) 0.0991(12) Uiso 0.489(7) 1 d PD A 4
H14D H -0.0282 0.5748 0.9216 0.149 Uiso 0.489(7) 1 calc PR A 4
H14E H 0.0187 0.5301 0.9786 0.149 Uiso 0.489(7) 1 calc PR A 4
H14F H -0.0291 0.4778 0.9264 0.149 Uiso 0.489(7) 1 calc PR A 4
C15A C 0.0738(6) 0.5984(9) 0.9346(6) 0.0991(12) Uiso 0.489(7) 1 d PD A 4
H15D H 0.0498 0.6468 0.9180 0.149 Uiso 0.489(7) 1 calc PR A 4
H15E H 0.1003 0.5948 0.9222 0.149 Uiso 0.489(7) 1 calc PR A 4
H15F H 0.0952 0.6024 0.9759 0.149 Uiso 0.489(7) 1 calc PR A 4
C16A C 0.0693(6) 0.4470(9) 0.9390(6) 0.0991(12) Uiso 0.489(7) 1 d PD A 4
H16D H 0.0875 0.4482 0.9800 0.149 Uiso 0.489(7) 1 calc PR A 4
H16E H 0.0985 0.4462 0.9300 0.149 Uiso 0.489(7) 1 calc PR A 4
H16F H 0.0457 0.3980 0.9237 0.149 Uiso 0.489(7) 1 calc PR A 4
C17 C -0.1135(4) 0.6476(6) 0.7367(5) 0.063(3) Uiso 0.532(7) 1 d PD B 5
C18 C -0.1706(6) 0.6029(10) 0.6967(6) 0.0991(12) Uiso 0.532(7) 1 d PD B 5
H18A H -0.2018 0.6425 0.6802 0.149 Uiso 0.532(7) 1 calc PR B 5
H18B H -0.1769 0.5622 0.7181 0.149 Uiso 0.532(7) 1 calc PR B 5
H18C H -0.1692 0.5759 0.6666 0.149 Uiso 0.532(7) 1 calc PR B 5
C19 C -0.0980(6) 0.7003(8) 0.7019(6) 0.0991(12) Uiso 0.532(7) 1 d PD B 5
H19A H -0.1252 0.7452 0.6844 0.149 Uiso 0.532(7) 1 calc PR B 5
H19B H -0.0993 0.6668 0.6724 0.149 Uiso 0.532(7) 1 calc PR B 5
H19C H -0.0596 0.7223 0.7266 0.149 Uiso 0.532(7) 1 calc PR B 5
C20 C -0.1185(6) 0.7071(8) 0.7747(5) 0.0991(12) Uiso 0.532(7) 1 d PD B 5
H20A H -0.1505 0.7439 0.7517 0.149 Uiso 0.532(7) 1 calc PR B 5
H20B H -0.0834 0.7388 0.7961 0.149 Uiso 0.532(7) 1 calc PR B 5
H20C H -0.1248 0.6771 0.8008 0.149 Uiso 0.532(7) 1 calc PR B 5
C17A C -0.1221(5) 0.6441(7) 0.7130(5) 0.058(3) Uiso 0.468(7) 1 d PD B 6
C18A C -0.1732(7) 0.6080(11) 0.7106(8) 0.0991(12) Uiso 0.468(7) 1 d PD B 6
H18D H -0.1650 0.6027 0.7490 0.149 Uiso 0.468(7) 1 calc PR B 6
H18E H -0.1816 0.5542 0.6928 0.149 Uiso 0.468(7) 1 calc PR B 6
H18F H -0.2061 0.6438 0.6885 0.149 Uiso 0.468(7) 1 calc PR B 6
C19A C -0.1312(6) 0.6547(9) 0.6561(6) 0.0991(12) Uiso 0.468(7) 1 d PD B 6
H19D H -0.0971 0.6787 0.6602 0.149 Uiso 0.468(7) 1 calc PR B 6
H19E H -0.1637 0.6908 0.6332 0.149 Uiso 0.468(7) 1 calc PR B 6
H19F H -0.1386 0.6016 0.6376 0.149 Uiso 0.468(7) 1 calc PR B 6
C20A C -0.1092(6) 0.7269(8) 0.7409(6) 0.0991(12) Uiso 0.468(7) 1 d PD B 6
H20D H -0.1040 0.7217 0.7780 0.149 Uiso 0.468(7) 1 calc PR B 6
H20E H -0.1407 0.7641 0.7174 0.149 Uiso 0.468(7) 1 calc PR B 6
H20F H -0.0743 0.7484 0.7455 0.149 Uiso 0.468(7) 1 calc PR B 6
C21 C -0.0133(2) 0.1723(3) 0.50283(17) 0.0635(13) Uani 0.807(7) 1 d PD C 7
C22 C -0.0690(3) 0.1336(5) 0.4863(2) 0.086(3) Uani 0.807(7) 1 d PD C 7
H22A H -0.0621 0.0897 0.5128 0.129 Uiso 0.807(7) 1 calc PR C 7
H22B H -0.0872 0.1112 0.4481 0.129 Uiso 0.807(7) 1 calc PR C 7
H22C H -0.0938 0.1746 0.4872 0.129 Uiso 0.807(7) 1 calc PR C 7
C23 C -0.0220(4) 0.2397(5) 0.4629(3) 0.103(3) Uani 0.807(7) 1 d PD C 7
H23A H 0.0148 0.2632 0.4742 0.155 Uiso 0.807(7) 1 calc PR C 7
H23B H -0.0461 0.2820 0.4640 0.155 Uiso 0.807(7) 1 calc PR C 7
H23C H -0.0405 0.2179 0.4246 0.155 Uiso 0.807(7) 1 calc PR C 7
C24 C 0.0267(3) 0.1086(6) 0.5015(3) 0.106(3) Uani 0.807(7) 1 d PD C 7
H24A H 0.0329 0.0637 0.5272 0.160 Uiso 0.807(7) 1 calc PR C 7
H24B H 0.0631 0.1343 0.5134 0.160 Uiso 0.807(7) 1 calc PR C 7
H24C H 0.0093 0.0875 0.4631 0.160 Uiso 0.807(7) 1 calc PR C 7
C21A C -0.0133(2) 0.1723(3) 0.50283(17) 0.0635(13) Uani 0.193(7) 1 d PD C 8
C22A C -0.0245(16) 0.0857(14) 0.5029(15) 0.0991(12) Uiso 0.193(7) 1 d PD C 8
H22D H -0.0465 0.0772 0.5201 0.149 Uiso 0.193(7) 1 calc PR C 8
H22E H 0.0115 0.0561 0.5247 0.149 Uiso 0.193(7) 1 calc PR C 8
H22F H -0.0461 0.0653 0.4641 0.149 Uiso 0.193(7) 1 calc PR C 8
C23A C 0.0198(15) 0.184(2) 0.4747(15) 0.0991(12) Uiso 0.193(7) 1 d PD C 8
H23D H -0.0026 0.1627 0.4361 0.149 Uiso 0.193(7) 1 calc PR C 8
H23E H 0.0558 0.1536 0.4960 0.149 Uiso 0.193(7) 1 calc PR C 8
H23F H 0.0277 0.2416 0.4741 0.149 Uiso 0.193(7) 1 calc PR C 8
C24A C -0.0654(13) 0.229(2) 0.4718(15) 0.0991(12) Uiso 0.193(7) 1 d PD C 8
H24D H -0.0867 0.2256 0.4900 0.149 Uiso 0.193(7) 1 calc PR C 8
H24E H -0.0897 0.2112 0.4324 0.149 Uiso 0.193(7) 1 calc PR C 8
H24F H -0.0528 0.2847 0.4732 0.149 Uiso 0.193(7) 1 calc PR C 8
C25 C 0.14629(17) 0.3394(3) 0.66296(17) 0.0520(10) Uani 1 1 d . C .
C26 C 0.1458(2) 0.4041(3) 0.7008(2) 0.0771(16) Uani 1 1 d . . .
H26A H 0.1790 0.4395 0.7148 0.116 Uiso 1 1 calc R C .
H26B H 0.1471 0.3780 0.7327 0.116 Uiso 1 1 calc R . .
H26C H 0.1111 0.4366 0.6794 0.116 Uiso 1 1 calc R . .
C27 C 0.1976(2) 0.2842(4) 0.6965(3) 0.098(2) Uani 1 1 d . . .
H27A H 0.1973 0.2424 0.6715 0.147 Uiso 1 1 calc R C .
H27B H 0.1962 0.2579 0.7269 0.147 Uiso 1 1 calc R . .
H27C H 0.2324 0.3165 0.7127 0.147 Uiso 1 1 calc R . .
C28 C 0.1481(3) 0.3821(4) 0.6158(2) 0.089(2) Uani 1 1 d . . .
H28A H 0.1485 0.3412 0.5907 0.134 Uiso 1 1 calc R C .
H28B H 0.1824 0.4157 0.6322 0.134 Uiso 1 1 calc R . .
H28C H 0.1144 0.4168 0.5942 0.134 Uiso 1 1 calc R . .
C29 C -0.05662(15) -0.0515(2) 0.64019(16) 0.0424(9) Uani 1 1 d . . .
C30 C -0.08027(19) -0.0349(3) 0.6772(2) 0.0607(12) Uani 1 1 d . . .
H30A H -0.1131 -0.0701 0.6652 0.091 Uiso 1 1 calc R . .
H30B H -0.0919 0.0223 0.6732 0.091 Uiso 1 1 calc R . .
H30C H -0.0509 -0.0462 0.7167 0.091 Uiso 1 1 calc R . .
C31 C -0.0427(2) -0.1419(3) 0.6428(2) 0.0688(14) Uani 1 1 d . . .
H31A H -0.0771 -0.1741 0.6301 0.103 Uiso 1 1 calc R . .
H31B H -0.0135 -0.1568 0.6816 0.103 Uiso 1 1 calc R . .
H31C H -0.0288 -0.1528 0.6182 0.103 Uiso 1 1 calc R . .
C32 C -0.10182(16) -0.0276(3) 0.57919(17) 0.0529(11) Uani 1 1 d . . .
H32A H -0.1356 -0.0618 0.5653 0.079 Uiso 1 1 calc R . .
H32B H -0.0866 -0.0355 0.5554 0.079 Uiso 1 1 calc R . .
H32C H -0.1122 0.0297 0.5780 0.079 Uiso 1 1 calc R . .
C33 C 0.15223(16) -0.0108(3) 0.70721(19) 0.0548(11) Uani 1 1 d . . .
C34 C 0.1503(2) -0.0962(3) 0.6882(3) 0.0802(17) Uani 1 1 d . . .
H34A H 0.1264 -0.0986 0.6469 0.120 Uiso 1 1 calc R . .
H34B H 0.1345 -0.1319 0.7041 0.120 Uiso 1 1 calc R . .
H34C H 0.1889 -0.1142 0.7010 0.120 Uiso 1 1 calc R . .
C35 C 0.1748(4) 0.0398(5) 0.6776(5) 0.175(5) Uani 1 1 d . . .
H35A H 0.1490 0.0344 0.6367 0.262 Uiso 1 1 calc R . .
H35B H 0.2126 0.0201 0.6890 0.262 Uiso 1 1 calc R . .
H35C H 0.1773 0.0971 0.6883 0.262 Uiso 1 1 calc R . .
C36 C 0.1888(3) -0.0060(7) 0.7695(3) 0.198(6) Uani 1 1 d . . .
H36A H 0.1898 0.0503 0.7815 0.296 Uiso 1 1 calc R . .
H36B H 0.2273 -0.0237 0.7821 0.296 Uiso 1 1 calc R . .
H36C H 0.1734 -0.0415 0.7860 0.296 Uiso 1 1 calc R . .
C37 C 0.12362(14) 0.2687(2) 0.84519(13) 0.0358(8) Uani 1 1 d . . .
N1 N 0.18455(12) 0.2718(2) 0.89013(12) 0.0421(8) Uani 0.842(4) 1 d P D 1
HN H 0.2014 0.3196 0.8985 0.050 Uiso 0.842(4) 1 calc PR D 1
C38 C 0.21648(19) 0.2062(4) 0.91951(19) 0.0490(12) Uani 0.842(4) 1 d PD D 1
O10 O 0.19754(14) 0.1369(3) 0.91520(16) 0.0651(11) Uani 0.842(4) 1 d PD D 1
C39 C 0.28016(19) 0.2222(4) 0.9583(2) 0.0597(15) Uani 0.842(4) 1 d PD D 1
H39A H 0.2937 0.2045 0.9971 0.072 Uiso 0.842(4) 1 calc PR D 1
H39B H 0.2879 0.2812 0.9591 0.072 Uiso 0.842(4) 1 calc PR D 1
C40 C 0.3115(2) 0.1747(5) 0.9361(3) 0.088(2) Uani 0.842(4) 1 d PD D 1
H40A H 0.3529 0.1822 0.9629 0.106 Uiso 0.842(4) 1 calc PR D 1
H40B H 0.3032 0.1160 0.9357 0.106 Uiso 0.842(4) 1 calc PR D 1
C41 C 0.2966(3) 0.1986(8) 0.8786(4) 0.124(4) Uani 0.842(4) 1 d PD D 1
H41A H 0.3067 0.2566 0.8795 0.148 Uiso 0.842(4) 1 calc PR D 1
H41B H 0.2550 0.1935 0.8521 0.148 Uiso 0.842(4) 1 calc PR D 1
C42 C 0.3258(4) 0.1486(9) 0.8563(5) 0.176(6) Uani 0.842(4) 1 d PD D 1
H42A H 0.3130 0.1670 0.8181 0.264 Uiso 0.842(4) 1 calc PR D 1
H42B H 0.3161 0.0910 0.8552 0.264 Uiso 0.842(4) 1 calc PR D 1
H42C H 0.3670 0.1556 0.8810 0.264 Uiso 0.842(4) 1 calc PR D 1
N1A N 0.18455(12) 0.2718(2) 0.89013(12) 0.0421(8) Uani 0.158(4) 1 d P D 2
HNA H 0.2082 0.2370 0.8898 0.050 Uiso 0.158(4) 1 calc PR D 2
C38A C 0.2059(9) 0.3320(16) 0.9351(11) 0.058(7) Uiso 0.158(4) 1 d PD D 2
O10A O 0.1791(8) 0.3738(12) 0.9484(8) 0.059(5) Uiso 0.158(4) 1 d PD D 2
C39A C 0.2706(10) 0.3299(18) 0.9689(14) 0.078(10) Uiso 0.158(4) 1 d PD D 2
H39C H 0.2857 0.3175 1.0089 0.094 Uiso 0.158(4) 1 calc PR D 2
H39D H 0.2839 0.2873 0.9539 0.094 Uiso 0.158(4) 1 calc PR D 2
C40A C 0.2908(17) 0.413(2) 0.9637(15) 0.106(7) Uiso 0.158(4) 1 d PD D 2
H40C H 0.2724 0.4537 0.9744 0.127 Uiso 0.158(4) 1 calc PR D 2
H40D H 0.3321 0.4155 0.9922 0.127 Uiso 0.158(4) 1 calc PR D 2
C41A C 0.282(4) 0.438(3) 0.909(2) 0.106(7) Uiso 0.158(4) 1 d PD D 2
H41C H 0.2418 0.4285 0.8777 0.127 Uiso 0.158(4) 1 calc PR D 2
H41D H 0.3071 0.4082 0.9009 0.127 Uiso 0.158(4) 1 calc PR D 2
C42A C 0.295(2) 0.529(2) 0.9148(18) 0.106(7) Uiso 0.158(4) 1 d PD D 2
H42D H 0.2913 0.5496 0.8803 0.159 Uiso 0.158(4) 1 calc PR D 2
H42E H 0.3340 0.5383 0.9469 0.159 Uiso 0.158(4) 1 calc PR D 2
H42F H 0.2685 0.5586 0.9212 0.159 Uiso 0.158(4) 1 calc PR D 2
OEX1 O 0.23558(17) 0.4336(3) 0.92120(19) 0.0785(13) Uani 0.842(4) 1 d P D 1
CEX1 C 0.2821(4) 0.4609(5) 0.9227(4) 0.088(2) Uani 0.842(4) 1 d P D 1
OEX2 O 0.2543(2) 0.0143(3) 0.9838(2) 0.1129(16) Uani 1 1 d . E 1
CEX2 C 0.2602(3) -0.0514(5) 0.9534(4) 0.129(3) Uani 1 1 d . E 1
OEX4 O 0.2602(15) 0.182(2) 0.8730(13) 0.106(7) Uiso 0.158(4) 1 d P D 2
CEX4 C 0.294(3) 0.190(4) 0.850(2) 0.106(7) Uiso 0.158(4) 1 d P D 2
OEX3 O 0.2500 -0.2500 1.0000 0.179(5) Uani 1 2 d SD . .
CX1 C 0.1905(12) -0.237(3) 0.9770(15) 0.220(5) Uiso 0.309(19) 1 d PD . .
CX2 C 0.2361(9) -0.2246(14) 1.0461(9) 0.220(5) Uiso 0.691(19) 1 d PD . .
CX3 C 0.1808(7) -0.2111(10) 1.0262(7) 0.220(5) Uiso 1 1 d D . .

loop_
_atom_site_aniso_label
_atom_site_aniso_U_11
_atom_site_aniso_U_22
_atom_site_aniso_U_33
_atom_site_aniso_U_23
_atom_site_aniso_U_13
_atom_site_aniso_U_12
Fe1 0.0272(3) 0.0355(4) 0.0231(3) 0.000 0.0129(3) 0.000
Fe2 0.0585(5) 0.0352(4) 0.0407(4) 0.000 0.0204(4) 0.000
Fe3 0.0264(2) 0.0448(3) 0.0315(3) -0.0100(2) 0.0167(2) -0.0071(2)
O1 0.0376(13) 0.0383(13) 0.0299(12) -0.0003(10) 0.0161(10) -0.0027(11)
O2 0.0264(11) 0.0433(14) 0.0243(11) 0.0031(9) 0.0129(9) 0.0019(10)
O3 0.0238(11) 0.0438(14) 0.0271(11) -0.0045(10) 0.0128(9) -0.0005(10)
O4 0.074(2) 0.0427(18) 0.078(2) -0.0013(16) 0.0241(19) 0.0137(16)
O5 0.0643(19) 0.0589(19) 0.0510(17) -0.0182(14) 0.0260(15) 0.0044(15)
O6 0.0355(13) 0.0690(18) 0.0336(13) -0.0158(12) 0.0224(11) -0.0176(13)
O7 0.0348(13) 0.0535(16) 0.0353(13) -0.0097(11) 0.0209(11) -0.0123(11)
O8 0.0296(12) 0.0425(15) 0.0437(14) -0.0094(11) 0.0202(11) -0.0080(10)
O9 0.0277(12) 0.0514(17) 0.0548(16) -0.0200(13) 0.0223(12) -0.0049(11)
C1 0.0368(19) 0.048(2) 0.0366(18) -0.0097(16) 0.0191(16) -0.0139(17)
C2 0.0286(17) 0.054(2) 0.0243(16) 0.0015(15) 0.0115(14) -0.0024(15)
C3 0.0262(17) 0.055(2) 0.0326(17) -0.0029(16) 0.0123(15) -0.0005(16)
C4 0.059(3) 0.040(3) 0.124(5) -0.009(3) 0.045(3) -0.005(2)
C5 0.078(4) 0.079(4) 0.121(5) -0.031(4) 0.057(4) 0.007(3)
C6 0.067(3) 0.069(3) 0.080(3) -0.036(3) 0.042(3) -0.019(3)
C7 0.041(2) 0.065(3) 0.0370(19) -0.0100(18) 0.0228(17) -0.0080(19)
C8 0.053(2) 0.093(4) 0.039(2) -0.014(2) 0.030(2) -0.033(2)
C9 0.0339(18) 0.055(2) 0.0392(19) -0.0042(17) 0.0212(16) -0.0079(17)
C10 0.0332(17) 0.047(2) 0.0228(15) -0.0036(14) 0.0124(14) -0.0033(16)
C11 0.0362(19) 0.040(2) 0.045(2) -0.0034(16) 0.0175(17) -0.0009(16)
C12 0.0312(18) 0.056(2) 0.0300(17) -0.0080(16) 0.0141(15) 0.0016(16)
C13 0.073(4) 0.141(6) 0.077(4) -0.061(4) 0.041(3) -0.009(4)
C13A 0.073(4) 0.141(6) 0.077(4) -0.061(4) 0.041(3) -0.009(4)
C21 0.058(3) 0.100(4) 0.036(2) -0.015(2) 0.027(2) -0.026(3)
C22 0.073(4) 0.142(7) 0.039(3) -0.032(4) 0.027(3) -0.065(5)
C23 0.119(7) 0.124(7) 0.038(3) -0.003(4) 0.023(4) -0.062(6)
C24 0.100(6) 0.140(8) 0.092(6) -0.071(6) 0.060(5) -0.028(5)
C21A 0.058(3) 0.100(4) 0.036(2) -0.015(2) 0.027(2) -0.026(3)
C25 0.044(2) 0.065(3) 0.049(2) -0.008(2) 0.0263(19) -0.020(2)
C26 0.085(4) 0.076(4) 0.084(4) -0.029(3) 0.055(3) -0.043(3)
C27 0.036(3) 0.086(4) 0.138(6) -0.010(4) 0.025(3) -0.020(3)
C28 0.083(4) 0.124(5) 0.069(3) -0.010(3) 0.046(3) -0.053(4)
C29 0.0357(19) 0.043(2) 0.045(2) 0.0016(17) 0.0197(17) -0.0043(16)
C30 0.053(3) 0.075(3) 0.065(3) 0.001(2) 0.039(2) -0.014(2)
C31 0.051(3) 0.047(3) 0.100(4) 0.002(3) 0.035(3) -0.010(2)
C32 0.038(2) 0.058(3) 0.045(2) -0.0085(19) 0.0115(18) -0.0143(19)
C33 0.033(2) 0.061(3) 0.065(3) -0.014(2) 0.0222(19) 0.0039(19)
C34 0.045(3) 0.081(4) 0.096(4) -0.021(3) 0.026(3) 0.013(3)
C35 0.143(7) 0.093(5) 0.399(16) 0.060(8) 0.218(10) 0.041(5)
C36 0.062(4) 0.359(15) 0.076(4) -0.099(7) -0.025(3) 0.106(6)
C37 0.0261(16) 0.052(2) 0.0246(15) -0.0023(15) 0.0111(14) -0.0059(15)
N1 0.0274(15) 0.065(2) 0.0275(14) -0.0028(14) 0.0107(12) -0.0042(14)
C38 0.033(2) 0.073(4) 0.037(2) -0.002(2) 0.017(2) -0.002(2)
O10 0.0330(18) 0.077(3) 0.065(2) 0.021(2) 0.0139(17) 0.0114(18)
C39 0.028(2) 0.100(5) 0.036(2) 0.001(3) 0.007(2) 0.002(3)
C40 0.031(3) 0.129(6) 0.088(5) -0.013(4) 0.022(3) 0.005(3)
C41 0.050(4) 0.237(13) 0.084(5) -0.069(7) 0.036(4) -0.012(5)
C42 0.077(6) 0.302(17) 0.155(9) -0.127(11) 0.067(6) -0.019(8)
N1A 0.0274(15) 0.065(2) 0.0275(14) -0.0028(14) 0.0107(12) -0.0042(14)
OEX1 0.059(2) 0.085(3) 0.082(3) -0.018(2) 0.032(2) -0.020(2)
CEX1 0.071(4) 0.081(5) 0.111(7) -0.008(4) 0.048(5) -0.023(4)
OEX2 0.107(3) 0.113(4) 0.104(3) 0.005(3) 0.048(3) 0.033(3)
CEX2 0.101(5) 0.126(7) 0.153(7) -0.045(6) 0.063(5) 0.016(5)
OEX3 0.276(15) 0.090(6) 0.138(8) -0.012(5) 0.091(9) -0.042(8)

loop_
_atom_type_symbol
_atom_type_description
_atom_type_scat_dispersion_real
_atom_type_scat_dispersion_imag
_atom_type_scat_source
C C 0.0033 0.0016 'International Tables Vol C Tables 4.2.6.8 and 6.1.1.4'
H H 0.0000 0.0000 'International Tables Vol C Tables 4.2.6.8 and 6.1.1.4'
N N 0.0061 0.0033 'International Tables Vol C Tables 4.2.6.8 and 6.1.1.4'
O O 0.0106 0.0060 'International Tables Vol C Tables 4.2.6.8 and 6.1.1.4'
Fe Fe 0.3463 0.8444 'International Tables Vol C Tables 4.2.6.8 and 6.1.1.4'

loop_
_geom_angle_atom_site_label_1
_geom_angle_atom_site_label_2
_geom_angle_atom_site_label_3
_geom_angle
_geom_angle_site_symmetry_1
_geom_angle_site_symmetry_3
Fe2 Fe1 Fe3 118.91(1) . .
Fe3 Fe1 Fe3 122.19(3) . 2_556
Fe2 Fe3 Fe3 59.44(1) . 2_556
Fe3 Fe2 Fe3 61.12(1) . 2_556
O3 Fe1 O3 110.05(14) 2_556 .
O3 Fe1 O1 155.94(10) 2_556 .
O3 Fe1 O1 88.84(10) . .
O3 Fe1 O1 88.84(10) 2_556 2_556
O3 Fe1 O1 155.94(10) . 2_556
O1 Fe1 O1 77.70(14) . 2_556
O3 Fe1 O2 89.44(9) 2_556 2_556
O3 Fe1 O2 77.42(9) . 2_556
O1 Fe1 O2 109.73(10) . 2_556
O1 Fe1 O2 88.37(9) 2_556 2_556
O3 Fe1 O2 77.42(9) 2_556 .
O3 Fe1 O2 89.44(9) . .
O1 Fe1 O2 88.37(9) . .
O1 Fe1 O2 109.73(10) 2_556 .
O2 Fe1 O2 157.10(14) 2_556 .
O1 Fe2 O1 78.16(14) 2_556 .
O1 Fe2 O4 168.95(14) 2_556 2_556
O1 Fe2 O4 93.23(12) . 2_556
O1 Fe2 O4 93.23(12) 2_556 .
O1 Fe2 O4 168.95(14) . .
O4 Fe2 O4 96.1(2) 2_556 .
O1 Fe2 O5 88.92(11) 2_556 2_556
O1 Fe2 O5 99.39(12) . 2_556
O4 Fe2 O5 85.65(14) 2_556 2_556
O4 Fe2 O5 87.23(15) . 2_556
O1 Fe2 O5 99.39(12) 2_556 .
O1 Fe2 O5 88.92(11) . .
O4 Fe2 O5 87.22(15) 2_556 .
O4 Fe2 O5 85.65(14) . .
O5 Fe2 O5 169.33(19) 2_556 .
O2 Fe3 O3 77.96(9) 2_556 .
O2 Fe3 O9 168.41(11) 2_556 .
O3 Fe3 O9 92.76(10) . .
O2 Fe3 O6 94.55(10) 2_556 .
O3 Fe3 O6 169.77(11) . .
O9 Fe3 O6 95.47(11) . .
O2 Fe3 O8 89.11(10) 2_556 .
O3 Fe3 O8 99.94(10) . .
O9 Fe3 O8 85.64(11) . .
O6 Fe3 O8 86.77(10) . .
O2 Fe3 O7 100.59(11) 2_556 .
O3 Fe3 O7 89.24(10) . .
O9 Fe3 O7 86.05(11) . .
O6 Fe3 O7 85.27(10) . .
O8 Fe3 O7 167.90(10) . .
C1 O1 Fe2 128.4(2) . .
C1 O1 Fe1 120.2(2) . .
Fe2 O1 Fe1 102.07(11) . .
C2 O2 Fe3 128.5(2) . 2_556
C2 O2 Fe1 120.38(19) . .
Fe3 O2 Fe1 102.17(10) 2_556 .
C3 O3 Fe3 127.1(2) . .
C3 O3 Fe1 120.1(2) . .
Fe3 O3 Fe1 102.43(10) . .
C4 O4 Fe2 131.2(4) . .
C6 O5 Fe2 129.4(4) . .
C7 O6 Fe3 129.5(2) . .
C9 O7 Fe3 130.0(2) . .
C10 O8 Fe3 131.1(2) . .
C12 O9 Fe3 131.2(2) . .
O1 C1 C37 112.2(3) . .
O1 C1 H1A 109.2 . .
C37 C1 H1A 109.2 . .
O1 C1 H1B 109.2 . .
C37 C1 H1B 109.2 . .
H1A C1 H1B 107.9 . .
O2 C2 C37 111.7(3) . .
O2 C2 H2A 109.3 . .
C37 C2 H2A 109.3 . .
O2 C2 H2B 109.3 . .
C37 C2 H2B 109.3 . .
H2A C2 H2B 107.9 . .
O3 C3 C37 112.1(3) . .
O3 C3 H3A 109.2 . .
C37 C3 H3A 109.2 . .
O3 C3 H3B 109.2 . .
C37 C3 H3B 109.2 . .
H3A C3 H3B 107.9 . .
O4 C4 C5 122.5(5) . .
O4 C4 C17 124.3(7) . .
C5 C4 C17 113.1(7) . .
O4 C4 C17A 104.2(7) . .
C5 C4 C17A 133.3(7) . .
C4 C5 C6 125.5(5) . .
C4 C5 H5 117.3 . .
C6 C5 H5 117.3 . .
O5 C6 C5 123.4(5) . .
O5 C6 C13 113.7(5) . .
C5 C6 C13 122.8(5) . .
O6 C7 C8 124.0(3) . .
O6 C7 C21 114.3(3) . .
C8 C7 C21 121.6(4) . .
C7 C8 C9 125.3(4) . .
C7 C8 H8 117.4 . .
C9 C8 H8 117.4 . .
O7 C9 C8 122.3(3) . .
O7 C9 C25 115.3(3) . .
C8 C9 C25 122.3(3) . .
O8 C10 C11 123.0(3) . .
O8 C10 C29 113.9(3) . .
C11 C10 C29 123.1(3) . .
C10 C11 C12 124.3(4) . .
C10 C11 H11 117.9 . .
C12 C11 H11 117.9 . .
O9 C12 C11 123.8(3) . .
O9 C12 C33 114.3(3) . .
C11 C12 C33 121.9(4) . .
C16 C13 C14 118.4(8) . .
C16 C13 C6 109.7(7) . .
C14 C13 C6 110.0(7) . .
C16 C13 C15 101.1(9) . .
C14 C13 C15 110.1(9) . .
C6 C13 C15 106.7(6) . .
C13 C14 H14A 109.5 . .
C13 C14 H14B 109.5 . .
H14A C14 H14B 109.5 . .
C13 C14 H14C 109.5 . .
H14A C14 H14C 109.5 . .
H14B C14 H14C 109.5 . .
C13 C15 H15A 109.5 . .
C13 C15 H15B 109.5 . .
H15A C15 H15B 109.5 . .
C13 C15 H15C 109.5 . .
H15A C15 H15C 109.5 . .
H15B C15 H15C 109.5 . .
C13 C16 H16A 109.5 . .
C13 C16 H16B 109.5 . .
H16A C16 H16B 109.5 . .
C13 C16 H16C 109.5 . .
H16A C16 H16C 109.5 . .
H16B C16 H16C 109.5 . .
H14D C14A H14E 109.5 . .
H14D C14A H14F 109.5 . .
H14E C14A H14F 109.5 . .
H15D C15A H15E 109.5 . .
H15D C15A H15F 109.5 . .
H15E C15A H15F 109.5 . .
H16D C16A H16E 109.5 . .
H16D C16A H16F 109.5 . .
H16E C16A H16F 109.5 . .
C4 C17 C20 122.0(10) . .
C4 C17 C19 102.1(8) . .
C20 C17 C19 104.9(9) . .
C4 C17 C18 106.0(9) . .
C20 C17 C18 111.4(10) . .
C19 C17 C18 109.7(11) . .
C17 C18 H18A 109.5 . .
C17 C18 H18B 109.5 . .
H18A C18 H18B 109.5 . .
C17 C18 H18C 109.5 . .
H18A C18 H18C 109.5 . .
H18B C18 H18C 109.5 . .
C17 C19 H19A 109.5 . .
C17 C19 H19B 109.5 . .
H19A C19 H19B 109.5 . .
C17 C19 H19C 109.5 . .
H19A C19 H19C 109.5 . .
H19B C19 H19C 109.5 . .
C17 C20 H20A 109.5 . .
C17 C20 H20B 109.5 . .
H20A C20 H20B 109.5 . .
C17 C20 H20C 109.5 . .
H20A C20 H20C 109.5 . .
H20B C20 H20C 109.5 . .
C19A C17A C20A 107.9(11) . .
C19A C17A C18A 113.1(12) . .
C20A C17A C18A 109.2(11) . .
C19A C17A C4 118.2(9) . .
C20A C17A C4 105.0(9) . .
C18A C17A C4 102.8(10) . .
C17A C18A H18D 109.5 . .
C17A C18A H18E 109.5 . .
H18D C18A H18E 109.5 . .
C17A C18A H18F 109.5 . .
H18D C18A H18F 109.5 . .
H18E C18A H18F 109.5 . .
C17A C19A H19D 109.5 . .
C17A C19A H19E 109.5 . .
H19D C19A H19E 109.5 . .
C17A C19A H19F 109.5 . .
H19D C19A H19F 109.5 . .
H19E C19A H19F 109.5 . .
C17A C20A H20D 109.5 . .
C17A C20A H20E 109.5 . .
H20D C20A H20E 109.5 . .
C17A C20A H20F 109.5 . .
H20D C20A H20F 109.5 . .
H20E C20A H20F 109.5 . .
C23 C21 C22 111.0(5) . .
C23 C21 C7 111.1(5) . .
C22 C21 C7 110.0(4) . .
C23 C21 C24 107.8(6) . .
C22 C21 C24 110.4(6) . .
C7 C21 C24 106.4(4) . .
C21 C22 H22A 109.5 . .
C21 C22 H22B 109.5 . .
H22A C22 H22B 109.5 . .
C21 C22 H22C 109.5 . .
H22A C22 H22C 109.5 . .
H22B C22 H22C 109.5 . .
C21 C23 H23A 109.5 . .
C21 C23 H23B 109.5 . .
H23A C23 H23B 109.5 . .
C21 C23 H23C 109.5 . .
H23A C23 H23C 109.5 . .
H23B C23 H23C 109.5 . .
C21 C24 H24A 109.5 . .
C21 C24 H24B 109.5 . .
H24A C24 H24B 109.5 . .
C21 C24 H24C 109.5 . .
H24A C24 H24C 109.5 . .
H24B C24 H24C 109.5 . .
H22D C22A H22E 109.5 . .
H22D C22A H22F 109.5 . .
H22E C22A H22F 109.5 . .
H23D C23A H23E 109.5 . .
H23D C23A H23F 109.5 . .
H23E C23A H23F 109.5 . .
H24D C24A H24E 109.5 . .
H24D C24A H24F 109.5 . .
H24E C24A H24F 109.5 . .
C26 C25 C27 110.3(5) . .
C26 C25 C28 108.1(4) . .
C27 C25 C28 110.4(5) . .
C26 C25 C9 109.3(4) . .
C27 C25 C9 105.7(4) . .
C28 C25 C9 113.1(4) . .
C25 C26 H26A 109.5 . .
C25 C26 H26B 109.5 . .
H26A C26 H26B 109.5 . .
C25 C26 H26C 109.5 . .
H26A C26 H26C 109.5 . .
H26B C26 H26C 109.5 . .
C25 C27 H27A 109.5 . .
C25 C27 H27B 109.5 . .
H27A C27 H27B 109.5 . .
C25 C27 H27C 109.5 . .
H27A C27 H27C 109.5 . .
H27B C27 H27C 109.5 . .
C25 C28 H28A 109.5 . .
C25 C28 H28B 109.5 . .
H28A C28 H28B 109.5 . .
C25 C28 H28C 109.5 . .
H28A C28 H28C 109.5 . .
H28B C28 H28C 109.5 . .
C10 C29 C31 113.5(3) . .
C10 C29 C30 108.5(3) . .
C31 C29 C30 109.5(4) . .
C10 C29 C32 106.9(3) . .
C31 C29 C32 109.7(4) . .
C30 C29 C32 108.6(3) . .
C29 C30 H30A 109.5 . .
C29 C30 H30B 109.5 . .
H30A C30 H30B 109.5 . .
C29 C30 H30C 109.5 . .
H30A C30 H30C 109.5 . .
H30B C30 H30C 109.5 . .
C29 C31 H31A 109.5 . .
C29 C31 H31B 109.5 . .
H31A C31 H31B 109.5 . .
C29 C31 H31C 109.5 . .
H31A C31 H31C 109.5 . .
H31B C31 H31C 109.5 . .
C29 C32 H32A 109.5 . .
C29 C32 H32B 109.5 . .
H32A C32 H32B 109.5 . .
C29 C32 H32C 109.5 . .
H32A C32 H32C 109.5 . .
H32B C32 H32C 109.5 . .
C36 C33 C34 110.1(6) . .
C36 C33 C35 113.1(7) . .
C34 C33 C35 104.9(5) . .
C36 C33 C12 107.5(4) . .
C34 C33 C12 114.6(4) . .
C35 C33 C12 106.7(4) . .
C33 C34 H34A 109.5 . .
C33 C34 H34B 109.5 . .
H34A C34 H34B 109.5 . .
C33 C34 H34C 109.5 . .
H34A C34 H34C 109.5 . .
H34B C34 H34C 109.5 . .
C33 C35 H35A 109.5 . .
C33 C35 H35B 109.5 . .
H35A C35 H35B 109.5 . .
C33 C35 H35C 109.5 . .
H35A C35 H35C 109.5 . .
H35B C35 H35C 109.5 . .
C33 C36 H36A 109.5 . .
C33 C36 H36B 109.5 . .
H36A C36 H36B 109.5 . .
C33 C36 H36C 109.5 . .
H36A C36 H36C 109.5 . .
H36B C36 H36C 109.5 . .
N1 C37 C3 106.9(3) . .
N1 C37 C1 104.6(3) . .
C3 C37 C1 111.2(3) . .
N1 C37 C2 109.4(3) . .
C3 C37 C2 113.0(3) . .
C1 C37 C2 111.3(3) . .
C38 N1 C37 124.7(4) . .
C38 N1 HN 117.6 . .
C37 N1 HN 117.6 . .
O10 C38 N1 124.4(4) . .
O10 C38 C39 120.2(5) . .
N1 C38 C39 115.4(5) . .
C38 C39 C40 109.0(4) . .
C38 C39 H39A 109.9 . .
C40 C39 H39A 109.9 . .
C38 C39 H39B 109.9 . .
C40 C39 H39B 109.9 . .
H39A C39 H39B 108.3 . .
C41 C40 C39 115.1(6) . .
C41 C40 H40A 108.5 . .
C39 C40 H40A 108.5 . .
C41 C40 H40B 108.5 . .
C39 C40 H40B 108.5 . .
H40A C40 H40B 107.5 . .
C40 C41 C42 114.5(10) . .
C40 C41 H41A 108.6 . .
C42 C41 H41A 108.6 . .
C40 C41 H41B 108.6 . .
C42 C41 H41B 108.6 . .
H41A C41 H41B 107.6 . .
C41 C42 H42A 109.5 . .
C41 C42 H42B 109.5 . .
H42A C42 H42B 109.5 . .
C41 C42 H42C 109.5 . .
H42A C42 H42C 109.5 . .
H42B C42 H42C 109.5 . .
O10A C38A C39A 123(2) . .
C40A C39A C38A 107(2) . .
C40A C39A H39C 110.2 . .
C38A C39A H39C 110.2 . .
C40A C39A H39D 110.2 . .
C38A C39A H39D 110.2 . .
H39C C39A H39D 108.5 . .
C41A C40A C39A 120(3) . .
C41A C40A H40C 107.4 . .
C39A C40A H40C 107.4 . .
C41A C40A H40D 107.4 . .
C39A C40A H40D 107.4 . .
H40C C40A H40D 106.9 . .
C40A C41A C42A 106(2) . .
C40A C41A H41C 110.6 . .
C42A C41A H41C 110.6 . .
C40A C41A H41D 110.6 . .
C42A C41A H41D 110.6 . .
H41C C41A H41D 108.7 . .
C41A C42A H42D 109.5 . .
C41A C42A H42E 109.5 . .
H42D C42A H42E 109.5 . .
C41A C42A H42F 109.5 . .
H42D C42A H42F 109.5 . .
H42E C42A H42F 109.5 . .
CX1 OEX3 CX1 180.0(11) 7_547 .
CX1 OEX3 CX2 66.1(16) 7_547 7_547
CX1 OEX3 CX2 113.9(16) . 7_547
CX1 OEX3 CX2 113.9(16) 7_547 .
CX1 OEX3 CX2 66.1(16) . .
CX2 OEX3 CX2 180.0(6) 7_547 .
OEX3 CX1 CX3 110(2) . .
OEX3 CX1 CX2 61.7(15) . .
CX3 CX1 CX2 48.5(11) . .
CX3 CX2 OEX3 115.7(17) . .
CX3 CX2 CX1 63.5(12) . .
OEX3 CX2 CX1 52.2(12) . .
CX2 CX3 CX1 68.0(15) . .

loop_
_geom_bond_atom_site_label_1
_geom_bond_atom_site_label_2
_geom_bond_distance
_geom_bond_site_symmetry_2
Fe1 Fe2 3.0789(11) .
Fe1 Fe3 3.0811(6) .
Fe2 Fe3 5.3051(9) .
Fe3 Fe3 5.3945(9) 2_556
Fe1 O3 1.977(2) 2_556
Fe1 O3 1.977(2) .
Fe1 O1 1.985(2) .
Fe1 O1 1.985(2) 2_556
Fe1 O2 1.991(2) 2_556
Fe1 O2 1.991(2) .
Fe2 O1 1.975(3) 2_556
Fe2 O1 1.975(3) .
Fe2 O4 1.991(3) 2_556
Fe2 O4 1.991(3) .
Fe2 O5 2.003(3) 2_556
Fe2 O5 2.003(3) .
Fe3 O2 1.969(2) 2_556
Fe3 O3 1.976(2) .
Fe3 O9 1.995(3) .
Fe3 O6 1.997(2) .
Fe3 O8 2.001(2) .
Fe3 O7 2.010(3) .
O1 C1 1.413(4) .
O2 C2 1.417(4) .
O2 Fe3 1.969(2) 2_556
O3 C3 1.422(4) .
O4 C4 1.254(7) .
O5 C6 1.263(6) .
O6 C7 1.258(5) .
O7 C9 1.267(4) .
O8 C10 1.271(4) .
O9 C12 1.258(5) .
C1 C37 1.538(5) .
C1 H1A 0.9900 .
C1 H1B 0.9900 .
C2 C37 1.540(5) .
C2 H2A 0.9900 .
C2 H2B 0.9900 .
C3 C37 1.536(5) .
C3 H3A 0.9900 .
C3 H3B 0.9900 .
C4 C5 1.382(9) .
C4 C17 1.464(11) .
C4 C17A 1.657(13) .
C5 C6 1.390(8) .
C5 H5 0.9500 .
C6 C13 1.547(8) .
C7 C8 1.374(6) .
C7 C21 1.543(5) .
C8 C9 1.393(5) .
C8 H8 0.9500 .
C9 C25 1.533(5) .
C10 C11 1.396(5) .
C10 C29 1.523(5) .
C11 C12 1.398(5) .
C11 H11 0.9500 .
C12 C33 1.538(5) .
C13 C16 1.481(13) .
C13 C14 1.512(13) .
C13 C15 1.625(14) .
C14 H14A 0.9800 .
C14 H14B 0.9800 .
C14 H14C 0.9800 .
C15 H15A 0.9800 .
C15 H15B 0.9800 .
C15 H15C 0.9800 .
C16 H16A 0.9800 .
C16 H16B 0.9800 .
C16 H16C 0.9800 .
C14A H14D 0.9800 .
C14A H14E 0.9800 .
C14A H14F 0.9800 .
C15A H15D 0.9800 .
C15A H15E 0.9800 .
C15A H15F 0.9800 .
C16A H16D 0.9800 .
C16A H16E 0.9800 .
C16A H16F 0.9800 .
C17 C20 1.511(14) .
C17 C19 1.539(15) .
C17 C18 1.555(15) .
C18 H18A 0.9800 .
C18 H18B 0.9800 .
C18 H18C 0.9800 .
C19 H19A 0.9800 .
C19 H19B 0.9800 .
C19 H19C 0.9800 .
C20 H20A 0.9800 .
C20 H20B 0.9800 .
C20 H20C 0.9800 .
C17A C19A 1.495(16) .
C17A C20A 1.513(16) .
C17A C18A 1.517(15) .
C18A H18D 0.9800 .
C18A H18E 0.9800 .
C18A H18F 0.9800 .
C19A H19D 0.9800 .
C19A H19E 0.9800 .
C19A H19F 0.9800 .
C20A H20D 0.9800 .
C20A H20E 0.9800 .
C20A H20F 0.9800 .
C21 C23 1.501(8) .
C21 C22 1.507(7) .
C21 C24 1.547(9) .
C22 H22A 0.9800 .
C22 H22B 0.9800 .
C22 H22C 0.9800 .
C23 H23A 0.9800 .
C23 H23B 0.9800 .
C23 H23C 0.9800 .
C24 H24A 0.9800 .
C24 H24B 0.9800 .
C24 H24C 0.9800 .
C22A H22D 0.9800 .
C22A H22E 0.9800 .
C22A H22F 0.9800 .
C23A H23D 0.9800 .
C23A H23E 0.9800 .
C23A H23F 0.9800 .
C24A H24D 0.9800 .
C24A H24E 0.9800 .
C24A H24F 0.9800 .
C25 C26 1.511(7) .
C25 C27 1.520(7) .
C25 C28 1.529(7) .
C26 H26A 0.9800 .
C26 H26B 0.9800 .
C26 H26C 0.9800 .
C27 H27A 0.9800 .
C27 H27B 0.9800 .
C27 H27C 0.9800 .
C28 H28A 0.9800 .
C28 H28B 0.9800 .
C28 H28C 0.9800 .
C29 C31 1.525(6) .
C29 C30 1.534(6) .
C29 C32 1.536(5) .
C30 H30A 0.9800 .
C30 H30B 0.9800 .
C30 H30C 0.9800 .
C31 H31A 0.9800 .
C31 H31B 0.9800 .
C31 H31C 0.9800 .
C32 H32A 0.9800 .
C32 H32B 0.9800 .
C32 H32C 0.9800 .
C33 C36 1.480(7) .
C33 C34 1.492(7) .
C33 C35 1.537(9) .
C34 H34A 0.9800 .
C34 H34B 0.9800 .
C34 H34C 0.9800 .
C35 H35A 0.9800 .
C35 H35B 0.9800 .
C35 H35C 0.9800 .
C36 H36A 0.9800 .
C36 H36B 0.9800 .
C36 H36C 0.9800 .
C37 N1 1.476(4) .
N1 C38 1.358(6) .
N1 HN 0.8800 .
C38 O10 1.233(6) .
C38 C39 1.528(6) .
C39 C40 1.538(8) .
C39 H39A 0.9900 .
C39 H39B 0.9900 .
C40 C41 1.493(12) .
C40 H40A 0.9900 .
C40 H40B 0.9900 .
C41 C42 1.516(11) .
C41 H41A 0.9900 .
C41 H41B 0.9900 .
C42 H42A 0.9800 .
C42 H42B 0.9800 .
C42 H42C 0.9800 .
C38A O10A 1.218(18) .
C38A C39A 1.524(18) .
C39A C40A 1.51(2) .
C39A H39C 0.9900 .
C39A H39D 0.9900 .
C40A C41A 1.49(2) .
C40A H40C 0.9900 .
C40A H40D 0.9900 .
C41A C42A 1.53(2) .
C41A H41C 0.9900 .
C41A H41D 0.9900 .
C42A H42D 0.9800 .
C42A H42E 0.9800 .
C42A H42F 0.9800 .
OEX1 CEX1 1.357(10) .
OEX2 CEX2 1.445(8) .
OEX4 CEX4 1.41(7) .
OEX3 CX1 1.44(3) 7_547
OEX3 CX1 1.44(3) .
OEX3 CX2 1.605(19) 7_547
OEX3 CX2 1.605(19) .
CX1 CX3 1.61(3) .
CX1 CX2 1.67(4) .
CX2 CX3 1.348(18) .
